data_4085859
loop_
_publ_author_name
'Chang, Yung-Hung'
'Takeuchi, Katsuhiko'
'Wakioka, Masayuki'
'Ozawa, Fumiyuki'

_publ_section_title
;
 C--H Bond Cleavage of Acetonitrile by Iridium Complexes Bearing
 PNP-Pincer-Type Phosphaalkene Ligands
;
_journal_issue 10
_journal_name_full Organometallics
_journal_page_first 1957
_journal_paper_doi 10.1021/acs.organomet.5b00207
_journal_volume 34
_journal_year 2015
_chemical_formula_sum 'C47 H70 Ir N2 O0.5 P2'
_chemical_formula_weight 925.19
_chemical_name_systematic
; 
 ? 
;
_space_group_IT_number 2
_symmetry_cell_setting triclinic
_symmetry_space_group_name_Hall '-P 1'
_symmetry_space_group_name_H-M 'P -1'
_atom_sites_solution_hydrogens geom
_atom_sites_solution_primary direct
_atom_sites_solution_secondary difmap
_audit_creation_method SHELXL-97
_cell_angle_alpha 100.4009(11)
_cell_angle_beta 106.9950(12)
_cell_angle_gamma 97.6730(11)
_cell_formula_units_Z 2
_cell_length_a 10.6659(10)
_cell_length_b 15.0024(14)
_cell_length_c 15.2321(15)
_cell_measurement_reflns_used 9322
_cell_measurement_temperature 103(2)
_cell_measurement_theta_max 31.1116
_cell_measurement_theta_min 2.6963
_cell_volume 2247.2(4)
_computing_cell_refinement 'CrystalClear (Rigaku Inc., 2008)'
_computing_data_collection 'CrystalClear (Rigaku Inc., 2008)'
_computing_data_reduction 'CrystalClear (Rigaku Inc., 2008)'
_computing_structure_refinement 'SHELXL-97 (Sheldrick, 1997)'
_computing_structure_solution 'SHELXS-97 (Sheldrick, 1990)'
_diffrn_ambient_temperature 103(2)
_diffrn_detector_area_resol_mean 28.5714
_diffrn_measured_fraction_theta_full 0.959
_diffrn_measured_fraction_theta_max 0.959
_diffrn_measurement_device_type Saturn724+
_diffrn_measurement_method dtprofit.ref
_diffrn_radiation_monochromator graphite
_diffrn_radiation_source 'fine-focus sealed tube'
_diffrn_radiation_type MoK\a
_diffrn_radiation_wavelength 0.71075
_diffrn_reflns_av_R_equivalents 0.0236
_diffrn_reflns_av_sigmaI/netI 0.0414
_diffrn_reflns_limit_h_max 13
_diffrn_reflns_limit_h_min -13
_diffrn_reflns_limit_k_max 19
_diffrn_reflns_limit_k_min -18
_diffrn_reflns_limit_l_max 19
_diffrn_reflns_limit_l_min -19
_diffrn_reflns_number 18396
_diffrn_reflns_theta_full 27.50
_diffrn_reflns_theta_max 27.50
_diffrn_reflns_theta_min 2.55
_exptl_absorpt_coefficient_mu 3.076
_exptl_absorpt_correction_T_max 0.8613
_exptl_absorpt_correction_T_min 0.7720
_exptl_absorpt_correction_type numerical
_exptl_crystal_colour Brown
_exptl_crystal_density_diffrn 1.367
_exptl_crystal_density_method 'not measured'
_exptl_crystal_description Block
_exptl_crystal_F_000 954
_exptl_crystal_size_max 0.12
_exptl_crystal_size_mid 0.08
_exptl_crystal_size_min 0.06
_refine_diff_density_max 0.929
_refine_diff_density_min -0.653
_refine_diff_density_rms 0.082
_refine_ls_extinction_method none
_refine_ls_goodness_of_fit_ref 1.042
_refine_ls_hydrogen_treatment constr
_refine_ls_matrix_type full
_refine_ls_number_parameters 512
_refine_ls_number_reflns 9898
_refine_ls_number_restraints 6
_refine_ls_restrained_S_all 1.050
_refine_ls_R_factor_all 0.0227
_refine_ls_R_factor_gt 0.0205
_refine_ls_shift/su_max 0.004
_refine_ls_shift/su_mean 0.000
_refine_ls_structure_factor_coef Fsqd
_refine_ls_weighting_details 'calc w=1/[\s^2^(Fo^2^)+(0.0182P)^2^+0.0000P] where P=(Fo^2^+2Fc^2^)/3'
_refine_ls_weighting_scheme calc
_refine_ls_wR_factor_gt 0.0477
_refine_ls_wR_factor_ref 0.0487
_reflns_number_gt 9066
_reflns_number_total 9898
_reflns_threshold_expression >2sigma(I)
_cod_data_source_file om5b00207_si_002.cif
_cod_data_source_block complex_4
_cod_depositor_comments
;
The following automatic conversions were performed:

'_symmetry_cell_setting' value 'Triclinic' changed to 'triclinic'
according to
/usr/data/users/saulius/crontab/automatic-downloads/rss-feeds/ACS/lib/dictionaries/cif_core.dic
dictionary named 'cif_core.dic' version 2.4.2 from 2011-04-26.

'_exptl_absorpt_correction_type' value 'Numerical' changed to
'numerical' according to
/usr/data/users/saulius/crontab/automatic-downloads/rss-feeds/ACS/lib/dictionaries/cif_core.dic
dictionary named 'cif_core.dic' version 2.4.2 from 2011-04-26.

Automatic conversion script
Id: cif_fix_values 3271 2015-04-21 07:52:19Z andrius 

 Adding full bibliography for 4085859--4085860.cif.
;
_cod_original_sg_symbol_H-M P-1
_cod_original_formula_sum 'C47 H70 Ir N2 O0.50 P2'
_cod_database_code 4085859

loop_
_symmetry_equiv_pos_as_xyz
'x, y, z'
'-x, -y, -z'

loop_
_atom_site_label
_atom_site_type_symbol
_atom_site_fract_x
_atom_site_fract_y
_atom_site_fract_z
_atom_site_U_iso_or_equiv
_atom_site_adp_type
_atom_site_occupancy
_atom_site_symmetry_multiplicity
_atom_site_calc_flag
_atom_site_refinement_flags
_atom_site_disorder_assembly
_atom_site_disorder_group
Ir1 Ir 0.762651(7) 0.566185(5) 0.718962(5) 0.01238(3) Uani 1 1 d . . .
P1 P 0.81086(6) 0.67522(4) 0.64211(4) 0.01474(12) Uani 1 1 d . . .
P2 P 0.66126(6) 0.47271(4) 0.78388(4) 0.01551(12) Uani 1 1 d . . .
N1 N 0.56423(17) 0.56901(12) 0.64755(12) 0.0128(4) Uani 1 1 d . . .
N2 N 1.0250(2) 0.45358(14) 0.64627(14) 0.0250(4) Uani 1 1 d . . .
C1 C 0.6449(2) 0.66713(15) 0.55416(15) 0.0190(5) Uani 1 1 d . . .
H1 H 0.6295 0.7303 0.5510 0.023 Uiso 1 1 calc R . .
H1A H 0.6448 0.6355 0.4912 0.023 Uiso 1 1 calc R . .
C2 C 0.4961(2) 0.46817(16) 0.73831(15) 0.0199(5) Uani 1 1 d . . .
H2 H 0.4317 0.4339 0.7577 0.024 Uiso 1 1 calc R . .
C3 C 0.5327(2) 0.61552(15) 0.57742(15) 0.0166(5) Uani 1 1 d . . .
C4 C 0.4005(2) 0.61496(16) 0.52727(17) 0.0238(5) Uani 1 1 d . . .
H4 H 0.3813 0.6470 0.4780 0.029 Uiso 1 1 calc R . .
C5 C 0.2972(2) 0.56809(16) 0.54871(17) 0.0264(6) Uani 1 1 d . . .
H5 H 0.2069 0.5679 0.5149 0.032 Uiso 1 1 calc R . .
C6 C 0.3270(2) 0.52152(16) 0.61974(16) 0.0221(5) Uani 1 1 d . . .
H6 H 0.2570 0.4901 0.6364 0.027 Uiso 1 1 calc R . .
C7 C 0.4608(2) 0.52036(15) 0.66774(15) 0.0167(5) Uani 1 1 d . . .
C8 C 0.9605(2) 0.55057(17) 0.78037(15) 0.0194(5) Uani 1 1 d . . .
H8 H 1.0213 0.6118 0.8061 0.023 Uiso 1 1 calc R . .
H8A H 0.9660 0.5185 0.8324 0.023 Uiso 1 1 calc R . .
C9 C 0.9978(2) 0.49578(16) 0.70582(16) 0.0184(5) Uani 1 1 d . . .
C10 C 0.8900(2) 0.79917(15) 0.68966(15) 0.0163(5) Uani 1 1 d . A .
C11 C 0.9789(2) 0.82270(15) 0.64125(15) 0.0173(5) Uani 1 1 d . . .
C12 C 1.0607(2) 0.90944(16) 0.66730(16) 0.0218(5) Uani 1 1 d . A .
H12 H 1.1201 0.9235 0.6336 0.026 Uiso 1 1 calc R . .
C13 C 1.0567(2) 0.97599(16) 0.74206(16) 0.0235(5) Uani 1 1 d . . .
C14 C 0.9645(2) 0.95330(16) 0.78688(16) 0.0224(5) Uani 1 1 d . A .
H14 H 0.9594 0.9994 0.8368 0.027 Uiso 1 1 calc R . .
C15 C 0.8791(2) 0.86761(15) 0.76363(15) 0.0157(4) Uani 1 1 d . . .
C16 C 0.9793(2) 0.75000(15) 0.55704(15) 0.0186(5) Uani 1 1 d . . .
C17 C 0.9272(2) 0.65711(15) 0.57592(15) 0.0166(4) Uani 1 1 d . . .
H17 H 1.0029 0.6331 0.6127 0.020 Uiso 1 1 calc R . .
H17A H 0.8810 0.6113 0.5154 0.020 Uiso 1 1 calc R . .
C18 C 0.8852(3) 0.76608(17) 0.46632(16) 0.0275(6) Uani 1 1 d . . .
H18 H 0.7957 0.7651 0.4717 0.041 Uiso 1 1 calc R . .
H18A H 0.8804 0.7172 0.4126 0.041 Uiso 1 1 calc R . .
H18B H 0.9193 0.8263 0.4567 0.041 Uiso 1 1 calc R . .
C19 C 1.1181(2) 0.75161(17) 0.54680(17) 0.0275(6) Uani 1 1 d . . .
H19 H 1.1494 0.8106 0.5336 0.041 Uiso 1 1 calc R . .
H19A H 1.1131 0.7007 0.4947 0.041 Uiso 1 1 calc R . .
H19B H 1.1806 0.7445 0.6055 0.041 Uiso 1 1 calc R . .
C20A C 1.1683(5) 1.0652(3) 0.7808(4) 0.0166(11) Uiso 0.50 1 d P A 1
C21A C 1.1310(5) 1.1196(4) 0.7044(4) 0.0281(11) Uiso 0.50 1 d P A 1
H21A H 1.1928 1.1795 0.7242 0.042 Uiso 0.50 1 calc PR A 1
H21B H 1.0394 1.1295 0.6947 0.042 Uiso 0.50 1 calc PR A 1
H21C H 1.1368 1.0846 0.6453 0.042 Uiso 0.50 1 calc PR A 1
C22A C 1.3094(5) 1.0487(4) 0.7952(4) 0.0314(12) Uiso 0.50 1 d P A 1
H22A H 1.3719 1.1083 0.8145 0.047 Uiso 0.50 1 calc PR A 1
H22B H 1.3143 1.0131 0.7361 0.047 Uiso 0.50 1 calc PR A 1
H22C H 1.3331 1.0142 0.8445 0.047 Uiso 0.50 1 calc PR A 1
C23A C 1.1610(5) 1.1244(3) 0.8721(3) 0.0195(11) Uiso 0.50 1 d P A 1
H23A H 1.1766 1.0894 0.9215 0.029 Uiso 0.50 1 calc PR A 1
H23B H 1.0723 1.1403 0.8605 0.029 Uiso 0.50 1 calc PR A 1
H23C H 1.2294 1.1812 0.8926 0.029 Uiso 0.50 1 calc PR A 1
C20B C 1.1294(5) 1.0778(3) 0.7650(3) 0.0149(11) Uiso 0.50 1 d P A 2
C21B C 1.2392(5) 1.0877(4) 0.7194(3) 0.0300(12) Uiso 0.50 1 d P A 2
H21D H 1.3020 1.0477 0.7403 0.045 Uiso 0.50 1 calc PR A 2
H21E H 1.2871 1.1521 0.7382 0.045 Uiso 0.50 1 calc PR A 2
H21F H 1.1988 1.0695 0.6506 0.045 Uiso 0.50 1 calc PR A 2
C22B C 1.0375(5) 1.1452(3) 0.7349(3) 0.0267(11) Uiso 0.50 1 d P A 2
H22D H 0.9947 1.1279 0.6662 0.040 Uiso 0.50 1 calc PR A 2
H22E H 1.0905 1.2082 0.7535 0.040 Uiso 0.50 1 calc PR A 2
H22F H 0.9686 1.1424 0.7656 0.040 Uiso 0.50 1 calc PR A 2
C23B C 1.1998(6) 1.1051(4) 0.8731(4) 0.0277(13) Uiso 0.50 1 d P A 2
H23D H 1.1325 1.1081 0.9051 0.042 Uiso 0.50 1 calc PR A 2
H23E H 1.2593 1.1657 0.8905 0.042 Uiso 0.50 1 calc PR A 2
H23F H 1.2522 1.0589 0.8922 0.042 Uiso 0.50 1 calc PR A 2
C24 C 0.7835(2) 0.85263(15) 0.82059(16) 0.0186(5) Uani 1 1 d . A .
C25 C 0.7710(2) 0.94406(15) 0.87903(16) 0.0244(5) Uani 1 1 d . . .
H25 H 0.7046 0.9315 0.9104 0.037 Uiso 1 1 calc R A .
H25A H 0.7426 0.9854 0.8373 0.037 Uiso 1 1 calc R . .
H25B H 0.8578 0.9735 0.9266 0.037 Uiso 1 1 calc R . .
C26 C 0.8358(2) 0.79252(16) 0.88918(16) 0.0232(5) Uani 1 1 d . . .
H26 H 0.9255 0.8231 0.9319 0.035 Uiso 1 1 calc R A .
H26A H 0.8397 0.7323 0.8535 0.035 Uiso 1 1 calc R . .
H26B H 0.7756 0.7837 0.9261 0.035 Uiso 1 1 calc R . .
C27 C 0.6421(2) 0.80580(17) 0.75475(16) 0.0245(5) Uani 1 1 d . . .
H27 H 0.6428 0.7428 0.7236 0.037 Uiso 1 1 calc R A .
H27A H 0.6124 0.8412 0.7070 0.037 Uiso 1 1 calc R . .
H27B H 0.5807 0.8035 0.7916 0.037 Uiso 1 1 calc R . .
C28 C 0.6904(2) 0.40685(15) 0.87613(15) 0.0174(5) Uani 1 1 d . B .
C29 C 0.7109(2) 0.45203(14) 0.97137(15) 0.0137(4) Uani 1 1 d . . .
C30 C 0.7080(2) 0.39589(15) 1.03549(15) 0.0145(4) Uani 1 1 d . . .
H30 H 0.7206 0.4250 1.0991 0.017 Uiso 1 1 calc R . .
C31 C 0.6877(2) 0.30060(15) 1.01094(15) 0.0165(5) Uani 1 1 d . . .
C32 C 0.6792(2) 0.25999(15) 0.91958(16) 0.0236(5) Uani 1 1 d . B .
H32 H 0.6679 0.1946 0.9029 0.028 Uiso 1 1 calc R . .
C33 C 0.6862(2) 0.30855(14) 0.84944(14) 0.0172(5) Uani 1 1 d U . .
C34 C 0.7417(2) 0.55841(14) 1.00999(14) 0.0141(4) Uani 1 1 d . . .
C35 C 0.6307(2) 0.60613(15) 0.96190(16) 0.0199(5) Uani 1 1 d . . .
H35 H 0.6324 0.6074 0.8982 0.030 Uiso 1 1 calc R . .
H35A H 0.6453 0.6695 0.9987 0.030 Uiso 1 1 calc R . .
H35B H 0.5436 0.5719 0.9581 0.030 Uiso 1 1 calc R . .
C36 C 0.8760(2) 0.59955(15) 0.99982(15) 0.0177(5) Uani 1 1 d . . .
H36 H 0.8670 0.5906 0.9328 0.027 Uiso 1 1 calc R . .
H36A H 0.9458 0.5684 1.0306 0.027 Uiso 1 1 calc R . .
H36B H 0.9005 0.6658 1.0297 0.027 Uiso 1 1 calc R . .
C37 C 0.7591(2) 0.58486(16) 1.11619(15) 0.0221(5) Uani 1 1 d . . .
H37 H 0.7805 0.6523 1.1382 0.033 Uiso 1 1 calc R . .
H37A H 0.8319 0.5586 1.1514 0.033 Uiso 1 1 calc R . .
H37B H 0.6759 0.5604 1.1264 0.033 Uiso 1 1 calc R . .
C38 C 0.6808(2) 0.23981(15) 1.08098(15) 0.0171(5) Uani 1 1 d . . .
C39 C 0.6814(2) 0.29511(16) 1.17620(16) 0.0215(5) Uani 1 1 d . . .
H39 H 0.7643 0.3416 1.2052 0.032 Uiso 1 1 calc R . .
H39A H 0.6755 0.2532 1.2179 0.032 Uiso 1 1 calc R . .
H39B H 0.6046 0.3259 1.1664 0.032 Uiso 1 1 calc R . .
C40 C 0.8014(2) 0.19144(17) 1.09790(17) 0.0245(5) Uani 1 1 d . . .
H40 H 0.7974 0.1512 1.0384 0.037 Uiso 1 1 calc R . .
H40A H 0.7990 0.1543 1.1443 0.037 Uiso 1 1 calc R . .
H40B H 0.8844 0.2380 1.1218 0.037 Uiso 1 1 calc R . .
C41 C 0.5516(2) 0.16560(16) 1.03979(17) 0.0253(5) Uani 1 1 d . . .
H41 H 0.4741 0.1956 1.0278 0.038 Uiso 1 1 calc R . .
H41A H 0.5474 0.1271 1.0848 0.038 Uiso 1 1 calc R . .
H41B H 0.5511 0.1268 0.9805 0.038 Uiso 1 1 calc R . .
C42A C 0.7042(7) 0.2567(3) 0.7569(4) 0.0136(13) Uiso 0.472(11) 1 d P B 1
C43A C 0.8176(7) 0.3074(4) 0.7309(4) 0.0190(14) Uiso 0.472(11) 1 d P B 1
H43A H 0.8005 0.3685 0.7229 0.029 Uiso 0.472(11) 1 calc PR B 1
H43B H 0.8223 0.2716 0.6718 0.029 Uiso 0.472(11) 1 calc PR B 1
H43C H 0.9025 0.3145 0.7814 0.029 Uiso 0.472(11) 1 calc PR B 1
C44A C 0.7383(8) 0.1605(4) 0.7641(4) 0.0272(16) Uiso 0.472(11) 1 d P B 1
H44A H 0.8208 0.1679 0.8168 0.041 Uiso 0.472(11) 1 calc PR B 1
H44B H 0.7506 0.1307 0.7053 0.041 Uiso 0.472(11) 1 calc PR B 1
H44C H 0.6649 0.1220 0.7749 0.041 Uiso 0.472(11) 1 calc PR B 1
C45A C 0.5687(7) 0.2398(4) 0.6775(4) 0.0245(15) Uiso 0.472(11) 1 d P B 1
H45A H 0.4980 0.2090 0.6971 0.037 Uiso 0.472(11) 1 calc PR B 1
H45B H 0.5732 0.2006 0.6201 0.037 Uiso 0.472(11) 1 calc PR B 1
H45C H 0.5490 0.2991 0.6650 0.037 Uiso 0.472(11) 1 calc PR B 1
C42B C 0.6576(7) 0.2532(3) 0.7496(3) 0.0155(12) Uiso 0.528(11) 1 d P B 2
C43B C 0.7731(7) 0.2970(4) 0.7178(4) 0.0217(13) Uiso 0.528(11) 1 d P B 2
H43D H 0.7743 0.2565 0.6601 0.033 Uiso 0.528(11) 1 calc PR B 2
H43E H 0.8588 0.3047 0.7678 0.033 Uiso 0.528(11) 1 calc PR B 2
H43F H 0.7589 0.3575 0.7057 0.033 Uiso 0.528(11) 1 calc PR B 2
C44B C 0.6766(7) 0.1537(3) 0.7515(3) 0.0200(13) Uiso 0.528(11) 1 d P B 2
H44D H 0.6020 0.1203 0.7655 0.030 Uiso 0.528(11) 1 calc PR B 2
H44E H 0.7608 0.1550 0.8002 0.030 Uiso 0.528(11) 1 calc PR B 2
H44F H 0.6789 0.1224 0.6898 0.030 Uiso 0.528(11) 1 calc PR B 2
C45B C 0.5217(7) 0.2472(4) 0.6755(4) 0.0267(14) Uiso 0.528(11) 1 d P B 2
H45D H 0.5186 0.2098 0.6148 0.040 Uiso 0.528(11) 1 calc PR B 2
H45E H 0.5097 0.3095 0.6687 0.040 Uiso 0.528(11) 1 calc PR B 2
H45F H 0.4501 0.2185 0.6956 0.040 Uiso 0.528(11) 1 calc PR B 2
O1 O 0.5000 1.0000 0.5000 0.0413(7) Uani 1 2 d S . .
C46 C 0.6142(7) 1.0223(5) 0.4815(4) 0.0505(17) Uani 0.50 1 d P . .
H46 H 0.6504 1.0896 0.5048 0.061 Uiso 0.50 1 calc PR . .
H46A H 0.5981 1.0057 0.4126 0.061 Uiso 0.50 1 calc PR . .
C47 C 0.715(2) 0.9673(17) 0.5326(15) 0.068(6) Uani 0.50 1 d P . .
H47 H 0.7146 0.9736 0.5978 0.102 Uiso 0.50 1 calc PR . .
H47A H 0.8045 0.9917 0.5326 0.102 Uiso 0.50 1 calc PR . .
H47B H 0.6877 0.9019 0.4996 0.102 Uiso 0.50 1 calc PR . .
C48 C 0.3906(7) 1.0452(4) 0.4442(4) 0.0434(16) Uani 0.50 1 d P . .
H48 H 0.4195 1.1133 0.4623 0.052 Uiso 0.50 1 calc PR . .
H48A H 0.3742 1.0242 0.3757 0.052 Uiso 0.50 1 calc PR . .
C49 C 0.273(3) 1.0189(19) 0.4656(16) 0.081(7) Uani 0.50 1 d P . .
H49 H 0.2479 0.9513 0.4512 0.122 Uiso 0.50 1 calc PR . .
H49A H 0.1999 1.0435 0.4277 0.122 Uiso 0.50 1 calc PR . .
H49B H 0.2880 1.0438 0.5328 0.122 Uiso 0.50 1 calc PR . .

loop_
_atom_site_aniso_label
_atom_site_aniso_U_11
_atom_site_aniso_U_22
_atom_site_aniso_U_33
_atom_site_aniso_U_23
_atom_site_aniso_U_13
_atom_site_aniso_U_12
Ir1 0.01260(5) 0.01315(5) 0.01156(5) 0.00369(3) 0.00369(4) 0.00248(3)
P1 0.0192(3) 0.0126(3) 0.0129(3) 0.0025(2) 0.0072(2) 0.0007(2)
P2 0.0199(3) 0.0137(3) 0.0126(3) 0.0041(2) 0.0055(2) 0.0001(2)
N1 0.0127(9) 0.0118(9) 0.0103(9) -0.0017(7) 0.0013(7) 0.0019(7)
N2 0.0233(10) 0.0277(11) 0.0247(11) 0.0036(9) 0.0093(9) 0.0073(9)
C1 0.0259(12) 0.0184(11) 0.0125(11) 0.0045(9) 0.0043(10) 0.0073(10)
C2 0.0192(11) 0.0219(12) 0.0168(12) 0.0017(10) 0.0084(10) -0.0041(9)
C3 0.0204(11) 0.0144(11) 0.0112(11) 0.0002(9) 0.0002(9) 0.0061(9)
C4 0.0261(13) 0.0178(12) 0.0211(13) 0.0020(10) -0.0024(10) 0.0087(10)
C5 0.0166(11) 0.0217(13) 0.0290(14) -0.0053(11) -0.0049(11) 0.0068(10)
C6 0.0151(11) 0.0213(12) 0.0238(13) -0.0059(10) 0.0054(10) -0.0003(9)
C7 0.0161(10) 0.0173(11) 0.0127(11) -0.0032(9) 0.0035(9) 0.0013(9)
C8 0.0159(11) 0.0265(13) 0.0135(11) 0.0018(10) 0.0019(9) 0.0069(9)
C9 0.0126(10) 0.0230(12) 0.0183(12) 0.0072(10) 0.0014(9) 0.0046(9)
C10 0.0215(11) 0.0135(10) 0.0146(11) 0.0029(9) 0.0081(9) 0.0007(9)
C11 0.0249(12) 0.0150(11) 0.0142(11) 0.0035(9) 0.0095(10) 0.0043(9)
C12 0.0277(12) 0.0204(12) 0.0193(12) 0.0030(10) 0.0147(10) -0.0027(10)
C13 0.0307(13) 0.0171(12) 0.0217(13) -0.0008(10) 0.0147(11) -0.0047(10)
C14 0.0328(13) 0.0159(11) 0.0191(12) -0.0019(10) 0.0155(11) -0.0012(10)
C15 0.0205(11) 0.0148(11) 0.0123(11) 0.0020(9) 0.0072(9) 0.0016(9)
C16 0.0281(12) 0.0158(11) 0.0161(11) 0.0049(9) 0.0132(10) 0.0030(9)
C17 0.0220(11) 0.0129(10) 0.0168(11) 0.0041(9) 0.0086(10) 0.0034(9)
C18 0.0481(16) 0.0217(13) 0.0165(12) 0.0059(10) 0.0147(12) 0.0085(12)
C19 0.0364(14) 0.0216(12) 0.0299(14) 0.0024(11) 0.0231(12) 0.0006(11)
C24 0.0259(12) 0.0138(11) 0.0193(12) 0.0018(9) 0.0144(10) 0.0013(9)
C25 0.0364(14) 0.0170(12) 0.0258(13) 0.0020(10) 0.0218(11) 0.0030(10)
C26 0.0351(14) 0.0194(12) 0.0210(12) 0.0047(10) 0.0178(11) 0.0050(10)
C27 0.0259(12) 0.0258(13) 0.0236(13) 0.0020(11) 0.0142(11) 0.0022(10)
C28 0.0228(11) 0.0153(11) 0.0132(11) 0.0048(9) 0.0054(9) -0.0001(9)
C29 0.0128(10) 0.0139(10) 0.0156(11) 0.0048(9) 0.0052(9) 0.0035(8)
C30 0.0140(10) 0.0172(11) 0.0118(11) 0.0038(9) 0.0038(9) 0.0016(8)
C31 0.0153(10) 0.0173(11) 0.0160(11) 0.0058(9) 0.0037(9) 0.0007(9)
C32 0.0372(14) 0.0107(11) 0.0210(13) 0.0039(10) 0.0083(11) 0.0006(10)
C33 0.0317(11) 0.0068(9) 0.0052(9) 0.0037(8) -0.0029(8) -0.0055(8)
C34 0.0173(10) 0.0123(10) 0.0132(11) 0.0022(9) 0.0064(9) 0.0023(8)
C35 0.0202(11) 0.0149(11) 0.0233(13) 0.0012(10) 0.0069(10) 0.0043(9)
C36 0.0160(11) 0.0172(11) 0.0183(12) 0.0027(9) 0.0051(9) 0.0009(9)
C37 0.0328(13) 0.0171(11) 0.0168(12) 0.0011(9) 0.0118(11) 0.0018(10)
C38 0.0167(11) 0.0176(11) 0.0179(12) 0.0091(10) 0.0048(9) 0.0016(9)
C39 0.0209(11) 0.0265(13) 0.0211(12) 0.0138(10) 0.0076(10) 0.0052(10)
C40 0.0255(12) 0.0250(13) 0.0247(13) 0.0108(11) 0.0065(11) 0.0071(10)
C41 0.0235(12) 0.0223(12) 0.0287(14) 0.0126(11) 0.0047(11) -0.0014(10)
O1 0.063(2) 0.0308(15) 0.0352(16) 0.0060(13) 0.0226(15) 0.0125(14)
C46 0.062(4) 0.047(4) 0.040(4) -0.010(3) 0.029(3) -0.001(3)
C47 0.062(10) 0.051(6) 0.060(11) -0.022(6) -0.018(8) 0.036(7)
C48 0.069(5) 0.027(3) 0.024(3) 0.001(2) -0.001(3) 0.019(3)
C49 0.083(13) 0.100(15) 0.049(10) -0.025(9) 0.025(9) 0.029(10)

loop_
_atom_type_symbol
_atom_type_description
_atom_type_scat_dispersion_real
_atom_type_scat_dispersion_imag
_atom_type_scat_source
C C 0.0033 0.0016 'International Tables Vol C Tables 4.2.6.8 and 6.1.1.4'
H H 0.0000 0.0000 'International Tables Vol C Tables 4.2.6.8 and 6.1.1.4'
Ir Ir -1.4442 7.9887 'International Tables Vol C Tables 4.2.6.8 and 6.1.1.4'
N N 0.0061 0.0033 'International Tables Vol C Tables 4.2.6.8 and 6.1.1.4'
O O 0.0106 0.0060 'International Tables Vol C Tables 4.2.6.8 and 6.1.1.4'
P P 0.1023 0.0942 'International Tables Vol C Tables 4.2.6.8 and 6.1.1.4'

loop_
_geom_angle_atom_site_label_1
_geom_angle_atom_site_label_2
_geom_angle_atom_site_label_3
_geom_angle
_geom_angle_site_symmetry_1
_geom_angle_site_symmetry_3
N1 Ir1 C8 174.00(7) . .
N1 Ir1 P2 80.62(5) . .
C8 Ir1 P2 98.73(7) . .
N1 Ir1 P1 84.13(5) . .
C8 Ir1 P1 97.01(7) . .
P2 Ir1 P1 163.80(2) . .
C17 P1 C10 91.78(10) . .
C17 P1 C1 106.77(10) . .
C10 P1 C1 108.08(10) . .
C17 P1 Ir1 117.86(7) . .
C10 P1 Ir1 129.61(7) . .
C1 P1 Ir1 101.26(7) . .
C2 P2 C28 108.99(11) . .
C2 P2 Ir1 107.32(8) . .
C28 P2 Ir1 143.35(8) . .
C3 N1 C7 118.16(18) . .
C3 N1 Ir1 121.30(14) . .
C7 N1 Ir1 120.48(14) . .
C3 C1 P1 112.60(15) . .
C3 C1 H1 109.1 . .
P1 C1 H1 109.1 . .
C3 C1 H1A 109.1 . .
P1 C1 H1A 109.1 . .
H1 C1 H1A 107.8 . .
C7 C2 P2 114.32(16) . .
C7 C2 H2 122.8 . .
P2 C2 H2 122.8 . .
N1 C3 C4 121.6(2) . .
N1 C3 C1 118.28(18) . .
C4 C3 C1 120.1(2) . .
C5 C4 C3 120.3(2) . .
C5 C4 H4 119.9 . .
C3 C4 H4 119.9 . .
C6 C5 C4 119.0(2) . .
C6 C5 H5 120.5 . .
C4 C5 H5 120.5 . .
C5 C6 C7 120.0(2) . .
C5 C6 H6 120.0 . .
C7 C6 H6 120.0 . .
N1 C7 C6 120.9(2) . .
N1 C7 C2 117.19(19) . .
C6 C7 C2 121.9(2) . .
C9 C8 Ir1 106.93(14) . .
C9 C8 H8 110.3 . .
Ir1 C8 H8 110.3 . .
C9 C8 H8A 110.3 . .
Ir1 C8 H8A 110.3 . .
H8 C8 H8A 108.6 . .
N2 C9 C8 178.6(2) . .
C11 C10 C15 119.12(19) . .
C11 C10 P1 108.57(15) . .
C15 C10 P1 132.27(16) . .
C12 C11 C10 121.3(2) . .
C12 C11 C16 121.04(19) . .
C10 C11 C16 117.60(19) . .
C11 C12 C13 120.7(2) . .
C11 C12 H12 119.7 . .
C13 C12 H12 119.7 . .
C12 C13 C14 117.5(2) . .
C12 C13 C20B 122.9(3) . .
C14 C13 C20B 118.6(3) . .
C12 C13 C20A 118.6(3) . .
C14 C13 C20A 123.2(3) . .
C20B C13 C20A 18.3(2) . .
C13 C14 C15 124.5(2) . .
C13 C14 H14 117.8 . .
C15 C14 H14 117.8 . .
C14 C15 C10 116.76(19) . .
C14 C15 C24 118.40(19) . .
C10 C15 C24 124.82(19) . .
C11 C16 C19 113.35(19) . .
C11 C16 C18 109.12(19) . .
C19 C16 C18 108.49(19) . .
C11 C16 C17 104.63(17) . .
C19 C16 C17 110.25(19) . .
C18 C16 C17 111.00(19) . .
C16 C17 P1 108.60(15) . .
C16 C17 H17 110.0 . .
P1 C17 H17 110.0 . .
C16 C17 H17A 110.0 . .
P1 C17 H17A 110.0 . .
H17 C17 H17A 108.4 . .
C16 C18 H18 109.5 . .
C16 C18 H18A 109.5 . .
H18 C18 H18A 109.5 . .
C16 C18 H18B 109.5 . .
H18 C18 H18B 109.5 . .
H18A C18 H18B 109.5 . .
C16 C19 H19 109.5 . .
C16 C19 H19A 109.5 . .
H19 C19 H19A 109.5 . .
C16 C19 H19B 109.5 . .
H19 C19 H19B 109.5 . .
H19A C19 H19B 109.5 . .
C22A C20A C21A 109.7(4) . .
C22A C20A C23A 109.8(4) . .
C21A C20A C23A 107.1(4) . .
C22A C20A C13 115.0(4) . .
C21A C20A C13 103.1(4) . .
C23A C20A C13 111.7(4) . .
C21B C20B C22B 107.9(4) . .
C21B C20B C13 111.2(4) . .
C22B C20B C13 114.5(4) . .
C21B C20B C23B 106.8(4) . .
C22B C20B C23B 110.2(4) . .
C13 C20B C23B 106.0(4) . .
C20B C21B H21D 109.5 . .
C20B C21B H21E 109.5 . .
H21D C21B H21E 109.5 . .
C20B C21B H21F 109.5 . .
H21D C21B H21F 109.5 . .
H21E C21B H21F 109.5 . .
C20B C22B H22D 109.5 . .
C20B C22B H22E 109.5 . .
H22D C22B H22E 109.5 . .
C20B C22B H22F 109.5 . .
H22D C22B H22F 109.5 . .
H22E C22B H22F 109.5 . .
C20B C23B H23D 109.5 . .
C20B C23B H23E 109.5 . .
H23D C23B H23E 109.5 . .
C20B C23B H23F 109.5 . .
H23D C23B H23F 109.5 . .
H23E C23B H23F 109.5 . .
C26 C24 C27 109.68(19) . .
C26 C24 C25 107.72(18) . .
C27 C24 C25 106.66(19) . .
C26 C24 C15 109.50(19) . .
C27 C24 C15 110.78(17) . .
C25 C24 C15 112.41(18) . .
C24 C25 H25 109.5 . .
C24 C25 H25A 109.5 . .
H25 C25 H25A 109.5 . .
C24 C25 H25B 109.5 . .
H25 C25 H25B 109.5 . .
H25A C25 H25B 109.5 . .
C24 C26 H26 109.5 . .
C24 C26 H26A 109.5 . .
H26 C26 H26A 109.5 . .
C24 C26 H26B 109.5 . .
H26 C26 H26B 109.5 . .
H26A C26 H26B 109.5 . .
C24 C27 H27 109.5 . .
C24 C27 H27A 109.5 . .
H27 C27 H27A 109.5 . .
C24 C27 H27B 109.5 . .
H27 C27 H27B 109.5 . .
H27A C27 H27B 109.5 . .
C29 C28 C33 121.26(19) . .
C29 C28 P2 119.83(16) . .
C33 C28 P2 118.85(16) . .
C30 C29 C28 117.31(19) . .
C30 C29 C34 117.80(18) . .
C28 C29 C34 124.84(18) . .
C31 C30 C29 123.4(2) . .
C31 C30 H30 118.3 . .
C29 C30 H30 118.3 . .
C30 C31 C32 117.3(2) . .
C30 C31 C38 122.97(19) . .
C32 C31 C38 119.67(19) . .
C31 C32 C33 124.9(2) . .
C31 C32 H32 117.6 . .
C33 C32 H32 117.6 . .
C32 C33 C28 114.90(19) . .
C32 C33 C42B 118.2(2) . .
C28 C33 C42B 125.3(2) . .
C32 C33 C42A 119.1(3) . .
C28 C33 C42A 125.7(2) . .
C42B C33 C42A 17.5(2) . .
C35 C34 C37 105.50(18) . .
C35 C34 C36 110.35(17) . .
C37 C34 C36 106.30(17) . .
C35 C34 C29 113.57(17) . .
C37 C34 C29 111.91(17) . .
C36 C34 C29 108.96(17) . .
C34 C35 H35 109.5 . .
C34 C35 H35A 109.5 . .
H35 C35 H35A 109.5 . .
C34 C35 H35B 109.5 . .
H35 C35 H35B 109.5 . .
H35A C35 H35B 109.5 . .
C34 C36 H36 109.5 . .
C34 C36 H36A 109.5 . .
H36 C36 H36A 109.5 . .
C34 C36 H36B 109.5 . .
H36 C36 H36B 109.5 . .
H36A C36 H36B 109.5 . .
C34 C37 H37 109.5 . .
C34 C37 H37A 109.5 . .
H37 C37 H37A 109.5 . .
C34 C37 H37B 109.5 . .
H37 C37 H37B 109.5 . .
H37A C37 H37B 109.5 . .
C39 C38 C31 112.69(18) . .
C39 C38 C41 107.71(18) . .
C31 C38 C41 109.72(17) . .
C39 C38 C40 108.70(18) . .
C31 C38 C40 109.25(18) . .
C41 C38 C40 108.69(19) . .
C38 C39 H39 109.5 . .
C38 C39 H39A 109.5 . .
H39 C39 H39A 109.5 . .
C38 C39 H39B 109.5 . .
H39 C39 H39B 109.5 . .
H39A C39 H39B 109.5 . .
C38 C40 H40 109.5 . .
C38 C40 H40A 109.5 . .
H40 C40 H40A 109.5 . .
C38 C40 H40B 109.5 . .
H40 C40 H40B 109.5 . .
H40A C40 H40B 109.5 . .
C38 C41 H41 109.5 . .
C38 C41 H41A 109.5 . .
H41 C41 H41A 109.5 . .
C38 C41 H41B 109.5 . .
H41 C41 H41B 109.5 . .
H41A C41 H41B 109.5 . .
C43A C42A C45A 111.5(4) . .
C43A C42A C44A 105.2(5) . .
C45A C42A C44A 106.9(4) . .
C43A C42A C33 113.8(4) . .
C45A C42A C33 107.4(4) . .
C44A C42A C33 111.9(4) . .
C33 C42B C45B 119.0(4) . .
C33 C42B C44B 109.7(3) . .
C45B C42B C44B 107.4(4) . .
C33 C42B C43B 104.4(4) . .
C45B C42B C43B 110.2(4) . .
C44B C42B C43B 105.4(4) . .
C42B C43B H43D 109.5 . .
C42B C43B H43E 109.5 . .
H43D C43B H43E 109.5 . .
C42B C43B H43F 109.5 . .
H43D C43B H43F 109.5 . .
H43E C43B H43F 109.5 . .
C42B C44B H44D 109.5 . .
C42B C44B H44E 109.5 . .
H44D C44B H44E 109.5 . .
C42B C44B H44F 109.5 . .
H44D C44B H44F 109.5 . .
H44E C44B H44F 109.5 . .
C42B C45B H45D 109.5 . .
C42B C45B H45E 109.5 . .
H45D C45B H45E 109.5 . .
C42B C45B H45F 109.5 . .
H45D C45B H45F 109.5 . .
H45E C45B H45F 109.5 . .
C46 O1 C46 180.0(2) 2_676 .
C46 O1 C48 110.4(4) 2_676 2_676
C46 O1 C48 69.6(4) . 2_676
C46 O1 C48 69.6(4) 2_676 .
C46 O1 C48 110.4(4) . .
C48 O1 C48 180.000(3) 2_676 .
O1 C46 C47 107.2(11) . .
O1 C46 H46 110.3 . .
C47 C46 H46 110.3 . .
O1 C46 H46A 110.3 . .
C47 C46 H46A 110.3 . .
H46 C46 H46A 108.5 . .
C46 C47 H47 109.5 . .
C46 C47 H47A 109.5 . .
H47 C47 H47A 109.5 . .
C46 C47 H47B 109.5 . .
H47 C47 H47B 109.5 . .
H47A C47 H47B 109.5 . .
C49 C48 O1 108.0(11) . .
C49 C48 H48 110.1 . .
O1 C48 H48 110.1 . .
C49 C48 H48A 110.1 . .
O1 C48 H48A 110.1 . .
H48 C48 H48A 108.4 . .
C48 C49 H49 109.5 . .
C48 C49 H49A 109.5 . .
H49 C49 H49A 109.5 . .
C48 C49 H49B 109.5 . .
H49 C49 H49B 109.5 . .
H49A C49 H49B 109.5 . .

loop_
_geom_bond_atom_site_label_1
_geom_bond_atom_site_label_2
_geom_bond_distance
_geom_bond_site_symmetry_2
Ir1 N1 2.0878(17) .
Ir1 C8 2.107(2) .
Ir1 P2 2.1988(6) .
Ir1 P1 2.2647(6) .
P1 C17 1.831(2) .
P1 C10 1.853(2) .
P1 C1 1.855(2) .
P2 C2 1.681(2) .
P2 C28 1.837(2) .
N1 C3 1.365(3) .
N1 C7 1.382(3) .
N2 C9 1.142(3) .
C1 C3 1.503(3) .
C1 H1 0.9900 .
C1 H1A 0.9900 .
C2 C7 1.434(3) .
C2 H2 0.9500 .
C3 C4 1.392(3) .
C4 C5 1.378(3) .
C4 H4 0.9500 .
C5 C6 1.375(3) .
C5 H5 0.9500 .
C6 C7 1.404(3) .
C6 H6 0.9500 .
C8 C9 1.462(3) .
C8 H8 0.9900 .
C8 H8A 0.9900 .
C10 C11 1.407(3) .
C10 C15 1.424(3) .
C11 C12 1.386(3) .
C11 C16 1.528(3) .
C12 C13 1.387(3) .
C12 H12 0.9500 .
C13 C14 1.392(3) .
C13 C20B 1.546(5) .
C13 C20A 1.561(5) .
C14 C15 1.393(3) .
C14 H14 0.9500 .
C15 C24 1.539(3) .
C16 C19 1.530(3) .
C16 C18 1.533(3) .
C16 C17 1.538(3) .
C17 H17 0.9900 .
C17 H17A 0.9900 .
C18 H18 0.9800 .
C18 H18A 0.9800 .
C18 H18B 0.9800 .
C19 H19 0.9800 .
C19 H19A 0.9800 .
C19 H19B 0.9800 .
C20A C22A 1.516(7) .
C20A C21A 1.529(7) .
C20A C23A 1.538(7) .
C21A H21A 0.9800 .
C21A H21B 0.9800 .
C21A H21C 0.9800 .
C22A H22A 0.9800 .
C22A H22B 0.9800 .
C22A H22C 0.9800 .
C23A H23A 0.9800 .
C23A H23B 0.9800 .
C23A H23C 0.9800 .
C20B C21B 1.530(7) .
C20B C22B 1.537(7) .
C20B C23B 1.547(7) .
C21B H21D 0.9800 .
C21B H21E 0.9800 .
C21B H21F 0.9800 .
C22B H22D 0.9800 .
C22B H22E 0.9800 .
C22B H22F 0.9800 .
C23B H23D 0.9800 .
C23B H23E 0.9800 .
C23B H23F 0.9800 .
C24 C26 1.533(3) .
C24 C27 1.534(3) .
C24 C25 1.539(3) .
C25 H25 0.9800 .
C25 H25A 0.9800 .
C25 H25B 0.9800 .
C26 H26 0.9800 .
C26 H26A 0.9800 .
C26 H26B 0.9800 .
C27 H27 0.9800 .
C27 H27A 0.9800 .
C27 H27B 0.9800 .
C28 C29 1.425(3) .
C28 C33 1.448(3) .
C29 C30 1.404(3) .
C29 C34 1.552(3) .
C30 C31 1.381(3) .
C30 H30 0.9500 .
C31 C32 1.386(3) .
C31 C38 1.534(3) .
C32 C33 1.411(3) .
C32 H32 0.9500 .
C33 C42B 1.517(5) .
C33 C42A 1.559(6) .
C34 C35 1.536(3) .
C34 C37 1.543(3) .
C34 C36 1.545(3) .
C35 H35 0.9800 .
C35 H35A 0.9800 .
C35 H35B 0.9800 .
C36 H36 0.9800 .
C36 H36A 0.9800 .
C36 H36B 0.9800 .
C37 H37 0.9800 .
C37 H37A 0.9800 .
C37 H37B 0.9800 .
C38 C39 1.534(3) .
C38 C41 1.538(3) .
C38 C40 1.539(3) .
C39 H39 0.9800 .
C39 H39A 0.9800 .
C39 H39B 0.9800 .
C40 H40 0.9800 .
C40 H40A 0.9800 .
C40 H40B 0.9800 .
C41 H41 0.9800 .
C41 H41A 0.9800 .
C41 H41B 0.9800 .
C42A C43A 1.530(7) .
C42A C45A 1.544(7) .
C42A C44A 1.550(7) .
C43A H43A 0.9800 .
C43A H43B 0.9800 .
C43A H43C 0.9800 .
C44A H44A 0.9800 .
C44A H44B 0.9800 .
C44A H44C 0.9800 .
C45A H45A 0.9800 .
C45A H45B 0.9800 .
C45A H45C 0.9800 .
C42B C45B 1.535(7) .
C42B C44B 1.536(6) .
C42B C43B 1.560(7) .
C43B H43D 0.9800 .
C43B H43E 0.9800 .
C43B H43F 0.9800 .
C44B H44D 0.9800 .
C44B H44E 0.9800 .
C44B H44F 0.9800 .
C45B H45D 0.9800 .
C45B H45E 0.9800 .
C45B H45F 0.9800 .
O1 C46 1.342(7) 2_676
O1 C46 1.342(7) .
O1 C48 1.543(6) 2_676
O1 C48 1.543(6) .
C46 C47 1.55(2) .
C46 H46 0.9900 .
C46 H46A 0.9900 .
C47 H47 0.9800 .
C47 H47A 0.9800 .
C47 H47B 0.9800 .
C48 C49 1.42(3) .
C48 H48 0.9900 .
C48 H48A 0.9900 .
C49 H49 0.9800 .
C49 H49A 0.9800 .
C49 H49B 0.9800 .

loop_
_geom_torsion_atom_site_label_1
_geom_torsion_atom_site_label_2
_geom_torsion_atom_site_label_3
_geom_torsion_atom_site_label_4
_geom_torsion
_geom_torsion_site_symmetry_1
N1 Ir1 P1 C17 -128.27(10) .
C8 Ir1 P1 C17 45.80(10) .
P2 Ir1 P1 C17 -148.01(10) .
N1 Ir1 P1 C10 112.85(11) .
C8 Ir1 P1 C10 -73.08(11) .
P2 Ir1 P1 C10 93.11(12) .
N1 Ir1 P1 C1 -12.29(8) .
C8 Ir1 P1 C1 161.78(10) .
P2 Ir1 P1 C1 -32.03(11) .
N1 Ir1 P2 C2 -2.17(9) .
C8 Ir1 P2 C2 -176.12(10) .
P1 Ir1 P2 C2 17.74(12) .
N1 Ir1 P2 C28 -174.20(14) .
C8 Ir1 P2 C28 11.84(14) .
P1 Ir1 P2 C28 -154.29(13) .
C8 Ir1 N1 C3 -91.4(7) .
P2 Ir1 N1 C3 -175.60(16) .
P1 Ir1 N1 C3 9.88(15) .
C8 Ir1 N1 C7 85.9(7) .
P2 Ir1 N1 C7 1.74(15) .
P1 Ir1 N1 C7 -172.78(16) .
C17 P1 C1 C3 139.43(16) .
C10 P1 C1 C3 -122.96(16) .
Ir1 P1 C1 C3 15.54(17) .
C28 P2 C2 C7 177.64(16) .
Ir1 P2 C2 C7 2.66(18) .
C7 N1 C3 C4 0.3(3) .
Ir1 N1 C3 C4 177.68(16) .
C7 N1 C3 C1 -178.95(18) .
Ir1 N1 C3 C1 -1.6(3) .
P1 C1 C3 N1 -10.5(3) .
P1 C1 C3 C4 170.24(17) .
N1 C3 C4 C5 1.1(3) .
C1 C3 C4 C5 -179.7(2) .
C3 C4 C5 C6 -0.5(4) .
C4 C5 C6 C7 -1.5(3) .
C3 N1 C7 C6 -2.3(3) .
Ir1 N1 C7 C6 -179.70(15) .
C3 N1 C7 C2 176.87(18) .
Ir1 N1 C7 C2 -0.5(3) .
C5 C6 C7 N1 2.9(3) .
C5 C6 C7 C2 -176.2(2) .
P2 C2 C7 N1 -1.5(3) .
P2 C2 C7 C6 177.61(17) .
N1 Ir1 C8 C9 24.3(8) .
P2 Ir1 C8 C9 107.57(15) .
P1 Ir1 C8 C9 -76.30(15) .
Ir1 C8 C9 N2 24(11) .
C17 P1 C10 C11 10.55(17) .
C1 P1 C10 C11 -97.74(17) .
Ir1 P1 C10 C11 139.79(13) .
C17 P1 C10 C15 -167.1(2) .
C1 P1 C10 C15 84.6(2) .
Ir1 P1 C10 C15 -37.8(3) .
C15 C10 C11 C12 3.4(3) .
P1 C10 C11 C12 -174.62(18) .
C15 C10 C11 C16 -175.0(2) .
P1 C10 C11 C16 7.0(2) .
C10 C11 C12 C13 -0.3(4) .
C16 C11 C12 C13 178.0(2) .
C11 C12 C13 C14 -2.4(4) .
C11 C12 C13 C20B -170.7(3) .
C11 C12 C13 C20A 168.6(3) .
C12 C13 C14 C15 2.0(4) .
C20B C13 C14 C15 170.9(3) .
C20A C13 C14 C15 -168.4(3) .
C13 C14 C15 C10 1.0(4) .
C13 C14 C15 C24 179.3(2) .
C11 C10 C15 C14 -3.6(3) .
P1 C10 C15 C14 173.83(19) .
C11 C10 C15 C24 178.2(2) .
P1 C10 C15 C24 -4.4(4) .
C12 C11 C16 C19 36.7(3) .
C10 C11 C16 C19 -144.9(2) .
C12 C11 C16 C18 -84.3(3) .
C10 C11 C16 C18 94.1(2) .
C12 C11 C16 C17 156.9(2) .
C10 C11 C16 C17 -24.8(3) .
C11 C16 C17 P1 30.7(2) .
C19 C16 C17 P1 152.85(16) .
C18 C16 C17 P1 -86.91(19) .
C10 P1 C17 C16 -24.65(16) .
C1 P1 C17 C16 84.84(17) .
Ir1 P1 C17 C16 -162.20(12) .
C12 C13 C20A C22A -45.5(5) .
C14 C13 C20A C22A 124.9(4) .
C20B C13 C20A C22A -154.3(12) .
C12 C13 C20A C21A 73.8(4) .
C14 C13 C20A C21A -115.8(4) .
C20B C13 C20A C21A -35.0(8) .
C12 C13 C20A C23A -171.5(3) .
C14 C13 C20A C23A -1.2(6) .
C20B C13 C20A C23A 79.7(10) .
C12 C13 C20B C21B -19.1(5) .
C14 C13 C20B C21B 172.7(3) .
C20A C13 C20B C21B 62.8(9) .
C12 C13 C20B C22B 103.5(4) .
C14 C13 C20B C22B -64.7(4) .
C20A C13 C20B C22B -174.6(12) .
C12 C13 C20B C23B -134.9(4) .
C14 C13 C20B C23B 56.9(5) .
C20A C13 C20B C23B -53.0(9) .
C14 C15 C24 C26 -104.7(2) .
C10 C15 C24 C26 73.5(3) .
C14 C15 C24 C27 134.2(2) .
C10 C15 C24 C27 -47.6(3) .
C14 C15 C24 C25 15.0(3) .
C10 C15 C24 C25 -166.8(2) .
C2 P2 C28 C29 -89.87(19) .
Ir1 P2 C28 C29 82.1(2) .
C2 P2 C28 C33 87.5(2) .
Ir1 P2 C28 C33 -100.55(19) .
C33 C28 C29 C30 -8.8(3) .
P2 C28 C29 C30 168.52(16) .
C33 C28 C29 C34 168.7(2) .
P2 C28 C29 C34 -14.0(3) .
C28 C29 C30 C31 0.6(3) .
C34 C29 C30 C31 -177.02(19) .
C29 C30 C31 C32 4.5(3) .
C29 C30 C31 C38 -178.23(19) .
C30 C31 C32 C33 -1.8(4) .
C38 C31 C32 C33 -179.1(2) .
C31 C32 C33 C28 -5.8(4) .
C31 C32 C33 C42B -172.4(3) .
C31 C32 C33 C42A 167.7(4) .
C29 C28 C33 C32 11.0(3) .
P2 C28 C33 C32 -166.30(17) .
C29 C28 C33 C42B 176.5(4) .
P2 C28 C33 C42B -0.8(4) .
C29 C28 C33 C42A -162.0(4) .
P2 C28 C33 C42A 20.7(4) .
C30 C29 C34 C35 -121.6(2) .
C28 C29 C34 C35 60.9(3) .
C30 C29 C34 C37 -2.3(3) .
C28 C29 C34 C37 -179.7(2) .
C30 C29 C34 C36 115.0(2) .
C28 C29 C34 C36 -62.5(3) .
C30 C31 C38 C39 7.1(3) .
C32 C31 C38 C39 -175.8(2) .
C30 C31 C38 C41 127.1(2) .
C32 C31 C38 C41 -55.8(3) .
C30 C31 C38 C40 -113.9(2) .
C32 C31 C38 C40 63.3(3) .
C32 C33 C42A C43A -129.7(4) .
C28 C33 C42A C43A 43.0(6) .
C42B C33 C42A C43A 138.3(13) .
C32 C33 C42A C45A 106.4(4) .
C28 C33 C42A C45A -80.9(5) .
C42B C33 C42A C45A 14.3(9) .
C32 C33 C42A C44A -10.6(5) .
C28 C33 C42A C44A 162.1(4) .
C42B C33 C42A C44A -102.6(11) .
C32 C33 C42B C45B 103.2(4) .
C28 C33 C42B C45B -61.8(5) .
C42A C33 C42B C45B -159.1(13) .
C32 C33 C42B C44B -20.9(5) .
C28 C33 C42B C44B 174.1(3) .
C42A C33 C42B C44B 76.7(10) .
C32 C33 C42B C43B -133.3(3) .
C28 C33 C42B C43B 61.6(5) .
C42A C33 C42B C43B -35.7(9) .
C46 O1 C46 C47 -64(100) 2_676
C48 O1 C46 C47 5.1(10) 2_676
C48 O1 C46 C47 -174.9(10) .
C46 O1 C48 C49 -0.5(11) 2_676
C46 O1 C48 C49 179.5(11) .
C48 O1 C48 C49 145(100) 2_676
